data_2217231
loop_
_publ_author_name
'Aghabozorg, Hossein'
'Manteghi, Faranak'
'Ghadermazi, Mohammad'

_publ_section_title
;
 Piperazinediium bis(2-carboxypyridine-3-carboxylate)
;
_journal_coeditor_code OM2187
_journal_issue 1
_journal_name_full 'Acta Crystallographica Section E'
_journal_page_first o230
_journal_page_last o230
_journal_paper_doi 10.1107/S1600536807065002
_journal_volume 64
_journal_year 2008
_chemical_formula_iupac 'C4 H12 N2 2+, 2C7 H4 N O4 -'
_chemical_formula_moiety 'C4 H12 N2 2+, 2(C7 H4 N O4 -)'
_chemical_formula_sum 'C18 H20 N4 O8'
_chemical_formula_weight 420.38
_chemical_name_systematic
;
Piperazinediium bis(2-carboxypyridine-3-carboxylate)
;
_space_group_IT_number 14
_symmetry_cell_setting monoclinic
_symmetry_space_group_name_Hall '-P 2ybc'
_symmetry_space_group_name_H-M 'P 1 21/c 1'
_atom_sites_solution_hydrogens mixed
_atom_sites_solution_primary direct
_atom_sites_solution_secondary difmap
_audit_creation_method SHELXL-97
_cell_angle_alpha 90.00
_cell_angle_beta 106.574(2)
_cell_angle_gamma 90.00
_cell_formula_units_Z 2
_cell_length_a 8.0116(6)
_cell_length_b 11.0588(9)
_cell_length_c 10.4621(7)
_cell_measurement_reflns_used 2095
_cell_measurement_temperature 100(2)
_cell_measurement_theta_max 28.62
_cell_measurement_theta_min 2.65
_cell_volume 888.42(12)
_computing_cell_refinement 'APEX2 (Bruker, 2005)'
_computing_data_collection 'APEX2 (Bruker, 2005)'
_computing_data_reduction 'APEX2 (Bruker, 2005)'
_computing_molecular_graphics
;
SHELXTL (Sheldrick, 1998) and Mercury
(Version 1.4.2; Macrae <i>et al.</i>,  2006)
;
_computing_publication_material 'SHELXTL (Sheldrick, 1998)'
_computing_structure_refinement 'SHELXTL (Sheldrick, 1998)'
_computing_structure_solution 'SHELXTL (Sheldrick, 1998)'
_diffrn_ambient_temperature 100(2)
_diffrn_measured_fraction_theta_full 0.992
_diffrn_measured_fraction_theta_max 0.992
_diffrn_measurement_device_type 'Bruker SMART APEXII'
_diffrn_measurement_method '\f and \w'
_diffrn_radiation_monochromator graphite
_diffrn_radiation_source 'fine-focus sealed tube'
_diffrn_radiation_type MoK\a
_diffrn_radiation_wavelength 0.71073
_diffrn_reflns_av_R_equivalents 0.0151
_diffrn_reflns_av_sigmaI/netI 0.0157
_diffrn_reflns_limit_h_max 10
_diffrn_reflns_limit_h_min -10
_diffrn_reflns_limit_k_max 15
_diffrn_reflns_limit_k_min -15
_diffrn_reflns_limit_l_max 12
_diffrn_reflns_limit_l_min -14
_diffrn_reflns_number 6962
_diffrn_reflns_theta_full 28.99
_diffrn_reflns_theta_max 28.99
_diffrn_reflns_theta_min 2.65
_exptl_absorpt_coefficient_mu 0.126
_exptl_absorpt_correction_type none
_exptl_crystal_colour colourless
_exptl_crystal_density_diffrn 1.571
_exptl_crystal_density_method 'not measured'
_exptl_crystal_description prism
_exptl_crystal_F_000 440
_exptl_crystal_size_max 0.20
_exptl_crystal_size_mid 0.15
_exptl_crystal_size_min 0.15
_refine_diff_density_max 0.427
_refine_diff_density_min -0.218
_refine_ls_extinction_method none
_refine_ls_goodness_of_fit_ref 1.029
_refine_ls_hydrogen_treatment constr
_refine_ls_matrix_type full
_refine_ls_number_parameters 136
_refine_ls_number_reflns 2341
_refine_ls_number_restraints 0
_refine_ls_restrained_S_all 1.029
_refine_ls_R_factor_all 0.0380
_refine_ls_R_factor_gt 0.0339
_refine_ls_shift/su_max 0.000
_refine_ls_shift/su_mean 0.000
_refine_ls_structure_factor_coef Fsqd
_refine_ls_weighting_details 'calc w=1/[\s^2^(Fo^2^)+(0.0350P)^2^+0.4500P] where P=(Fo^2^+2Fc^2^)/3'
_refine_ls_weighting_scheme calc
_refine_ls_wR_factor_gt 0.0802
_refine_ls_wR_factor_ref 0.0835
_reflns_number_gt 2104
_reflns_number_total 2341
_reflns_threshold_expression I>2\s(I)
_cod_data_source_file om2187.cif
_cod_data_source_block I
_cod_original_cell_volume 888.42(11)
_cod_original_sg_symbol_H-M 'P 21/c'
_cod_database_code 2217231
_cod_database_fobs_code 2217231

loop_
_symmetry_equiv_pos_as_xyz
'x, y, z'
'-x, y+1/2, -z+1/2'
'-x, -y, -z'
'x, -y-1/2, z-1/2'

loop_
_atom_site_type_symbol
_atom_site_label
_atom_site_fract_x
_atom_site_fract_y
_atom_site_fract_z
_atom_site_U_iso_or_equiv
_atom_site_adp_type
_atom_site_calc_flag
_atom_site_refinement_flags
_atom_site_occupancy
O O1 0.88615(11) 0.17340(7) 0.51531(8) 0.02036(18) Uani d . 1
O O2 0.98274(10) 0.08122(7) 0.70930(8) 0.02041(18) Uani d . 1
O O3 0.72179(11) 0.13267(7) 0.28657(8) 0.02033(18) Uani d . 1
H H3O 0.7842 0.1467 0.3657 0.030 Uiso d R 1
O O4 0.54664(10) -0.00934(8) 0.17740(8) 0.02126(18) Uani d . 1
N N1 0.77161(11) -0.10247(8) 0.63974(9) 0.01409(18) Uani d . 1
N N2 0.98062(11) 0.40793(8) 0.59237(8) 0.01352(17) Uani d . 1
H H2A 1.0047 0.4441 0.6726 0.016 Uiso d R 1
H H2B 0.9555 0.3300 0.6036 0.016 Uiso d R 1
C C1 0.76624(12) -0.02324(8) 0.54104(10) 0.01174(18) Uani d . 1
C C2 0.65530(12) -0.04141(9) 0.41030(10) 0.01209(19) Uani d . 1
C C3 0.54476(13) -0.14260(9) 0.39063(10) 0.0147(2) Uani d . 1
H H3A 0.4655 -0.1565 0.3052 0.018 Uiso calc R 1
C C4 0.54919(13) -0.22223(9) 0.49329(11) 0.0161(2) Uani d . 1
H H4A 0.4736 -0.2902 0.4802 0.019 Uiso calc R 1
C C5 0.66802(14) -0.19939(9) 0.61616(10) 0.0160(2) Uani d . 1
H H5A 0.6760 -0.2552 0.6867 0.019 Uiso calc R 1
C C6 0.88903(13) 0.08412(9) 0.59330(10) 0.01317(19) Uani d . 1
C C7 0.63871(13) 0.03075(9) 0.28268(10) 0.01448(19) Uani d . 1
C C8 1.13286(13) 0.40868(9) 0.53727(10) 0.0146(2) Uani d . 1
H H8A 1.1067 0.3580 0.4560 0.018 Uiso calc R 1
H H8B 1.2353 0.3736 0.6036 0.018 Uiso calc R 1
C C9 0.82508(13) 0.46401(9) 0.49653(10) 0.0147(2) Uani d . 1
H H9A 0.7270 0.4659 0.5365 0.018 Uiso calc R 1
H H9B 0.7892 0.4149 0.4141 0.018 Uiso calc R 1

loop_
_atom_site_aniso_label
_atom_site_aniso_U_11
_atom_site_aniso_U_22
_atom_site_aniso_U_33
_atom_site_aniso_U_12
_atom_site_aniso_U_13
_atom_site_aniso_U_23
O1 0.0283(4) 0.0139(3) 0.0167(4) -0.0056(3) 0.0029(3) 0.0024(3)
O2 0.0234(4) 0.0200(4) 0.0146(4) -0.0074(3) 0.0003(3) 0.0013(3)
O3 0.0268(4) 0.0184(4) 0.0135(3) -0.0025(3) 0.0021(3) 0.0034(3)
O4 0.0197(4) 0.0294(4) 0.0129(4) -0.0027(3) 0.0019(3) 0.0005(3)
N1 0.0165(4) 0.0130(4) 0.0133(4) 0.0001(3) 0.0051(3) 0.0006(3)
N2 0.0147(4) 0.0136(4) 0.0120(4) -0.0018(3) 0.0033(3) 0.0006(3)
C1 0.0120(4) 0.0110(4) 0.0129(4) 0.0007(3) 0.0047(3) -0.0008(3)
C2 0.0119(4) 0.0128(4) 0.0123(4) 0.0023(3) 0.0047(3) -0.0005(3)
C3 0.0124(4) 0.0162(4) 0.0158(5) 0.0002(3) 0.0044(4) -0.0040(4)
C4 0.0160(4) 0.0131(4) 0.0209(5) -0.0022(3) 0.0082(4) -0.0034(4)
C5 0.0202(5) 0.0125(4) 0.0171(5) -0.0004(4) 0.0084(4) 0.0011(4)
C6 0.0136(4) 0.0123(4) 0.0145(4) -0.0005(3) 0.0054(3) -0.0009(3)
C7 0.0130(4) 0.0181(5) 0.0128(4) 0.0035(3) 0.0044(3) 0.0017(4)
C8 0.0143(4) 0.0156(4) 0.0143(4) 0.0032(3) 0.0046(4) 0.0000(3)
C9 0.0113(4) 0.0181(5) 0.0138(4) -0.0013(3) 0.0023(3) 0.0003(4)

loop_
_atom_type_symbol
_atom_type_description
_atom_type_scat_dispersion_real
_atom_type_scat_dispersion_imag
_atom_type_scat_source
C C 0.0033 0.0016 'International Tables Vol C Tables 4.2.6.8 and 6.1.1.4'
H H 0.0000 0.0000 'International Tables Vol C Tables 4.2.6.8 and 6.1.1.4'
N N 0.0061 0.0033 'International Tables Vol C Tables 4.2.6.8 and 6.1.1.4'
O O 0.0106 0.0060 'International Tables Vol C Tables 4.2.6.8 and 6.1.1.4'

loop_
_geom_angle_atom_site_label_1
_geom_angle_atom_site_label_2
_geom_angle_atom_site_label_3
_geom_angle_site_symmetry_1
_geom_angle_site_symmetry_3
_geom_angle
C7 O3 H3O . . 110.0
C5 N1 C1 . . 119.93(9)
C8 N2 C9 . . 110.87(7)
C8 N2 H2A . . 112.1
C9 N2 H2A . . 110.9
C8 N2 H2B . . 107.1
C9 N2 H2B . . 108.1
H2A N2 H2B . . 107.5
N1 C1 C2 . . 121.50(9)
N1 C1 C6 . . 110.63(8)
C2 C1 C6 . . 127.85(9)
C3 C2 C1 . . 116.74(9)
C3 C2 C7 . . 113.19(8)
C1 C2 C7 . . 130.06(9)
C4 C3 C2 . . 121.22(9)
C4 C3 H3A . . 119.4
C2 C3 H3A . . 119.4
C3 C4 C5 . . 117.58(9)
C3 C4 H4A . . 121.2
C5 C4 H4A . . 121.2
N1 C5 C4 . . 122.94(9)
N1 C5 H5A . . 118.5
C4 C5 H5A . . 118.5
O2 C6 O1 . . 122.99(9)
O2 C6 C1 . . 118.55(9)
O1 C6 C1 . . 118.44(9)
O4 C7 O3 . . 120.92(9)
O4 C7 C2 . . 118.56(9)
O3 C7 C2 . . 120.51(9)
N2 C8 C9 . 3_766 110.92(8)
N2 C8 H8A . . 109.5
C9 C8 H8A 3_766 . 109.5
N2 C8 H8B . . 109.5
C9 C8 H8B 3_766 . 109.5
H8A C8 H8B . . 108.0
N2 C9 C8 . 3_766 110.15(8)
N2 C9 H9A . . 109.6
C8 C9 H9A 3_766 . 109.6
N2 C9 H9B . . 109.6
C8 C9 H9B 3_766 . 109.6
H9A C9 H9B . . 108.1

loop_
_geom_bond_atom_site_label_1
_geom_bond_atom_site_label_2
_geom_bond_site_symmetry_2
_geom_bond_distance
O1 C6 . 1.2769(12)
O2 C6 . 1.2319(12)
O3 C7 . 1.3036(13)
O3 H3O . 0.8501
O4 C7 . 1.2209(13)
N1 C5 . 1.3348(13)
N1 C1 . 1.3456(12)
N2 C8 . 1.4903(13)
N2 C9 . 1.4933(13)
N2 H2A . 0.9000
N2 H2B . 0.9000
C1 C2 . 1.4169(13)
C1 C6 . 1.5394(13)
C2 C3 . 1.4053(14)
C2 C7 . 1.5284(14)
C3 C4 . 1.3815(15)
C3 H3A . 0.9500
C4 C5 . 1.3872(15)
C4 H4A . 0.9500
C5 H5A . 0.9500
C8 C9 3_766 1.5129(14)
C8 H8A . 0.9900
C8 H8B . 0.9900
C9 C8 3_766 1.5129(14)
C9 H9A . 0.9900
C9 H9B . 0.9900

loop_
_geom_hbond_atom_site_label_D
_geom_hbond_atom_site_label_H
_geom_hbond_atom_site_label_A
_geom_hbond_site_symmetry_A
_geom_hbond_distance_DH
_geom_hbond_distance_HA
_geom_hbond_distance_DA
_geom_hbond_angle_DHA
_geom_hbond_publ_flag
O3 H3O O1 1_555 0.85 1.57 2.4219(11) 175 y
N2 H2A O2 2_756 0.90 1.94 2.7778(12) 154 y
N2 H2B O1 1_555 0.90 1.97 2.7571(11) 146 y
C3 H3A O4 1_555 0.95 2.31 2.6773(13) 102 y
C8 H8A O2 4_565 0.99 2.58 3.2982(13) 130 y
C9 H9A O4 4_566 0.99 2.39 3.3491(14) 163 y

loop_
_geom_torsion_atom_site_label_1
_geom_torsion_atom_site_label_2
_geom_torsion_atom_site_label_3
_geom_torsion_atom_site_label_4
_geom_torsion_site_symmetry_4
_geom_torsion
C5 N1 C1 C2 . -1.52(14)
C5 N1 C1 C6 . 176.91(9)
N1 C1 C2 C3 . 3.28(14)
C6 C1 C2 C3 . -174.85(9)
N1 C1 C2 C7 . -174.82(9)
C6 C1 C2 C7 . 7.04(16)
C1 C2 C3 C4 . -2.13(14)
C7 C2 C3 C4 . 176.30(9)
C2 C3 C4 C5 . -0.66(15)
C1 N1 C5 C4 . -1.56(15)
C3 C4 C5 N1 . 2.64(15)
N1 C1 C6 O2 . 5.34(13)
C2 C1 C6 O2 . -176.36(10)
N1 C1 C6 O1 . -173.07(9)
C2 C1 C6 O1 . 5.23(15)
C3 C2 C7 O4 . -6.01(13)
C1 C2 C7 O4 . 172.15(10)
C3 C2 C7 O3 . 174.22(9)
C1 C2 C7 O3 . -7.62(16)
C9 N2 C8 C9 3_766 57.28(11)
C8 N2 C9 C8 3_766 -56.84(11)
